data_7010405
loop_
_publ_author_name
'Choi, Min-Ho'
'Kim, Bok Jo'
'Kim, Il-Chool'
'Kim, Seo-Hyang'
'Kim, Yang'
'Harrowfield, Jack M.'
'Lee, Man-Kil'
'Mocerino, Mauro'
'Rukmini, Elisabeth'
'Skelton, Brian W.'
'White, Allan H.'

_publ_section_title
;
 Inter- and intra-molecular pathways in polyamine synthesis from
 diamines&#x200A;&#x2020;
;
_journal_issue 5
_journal_name_full 'Journal of the Chemical Society, Dalton Transactions'
_journal_page_first 707
_journal_paper_doi 10.1039/b008452m
_journal_year 2001
_chemical_formula_sum 'C13 H31 Cu N7 O9'
_chemical_formula_weight 492.98
_space_group_IT_number 15
_symmetry_cell_setting monoclinic
_symmetry_space_group_name_Hall '-C 2yc'
_symmetry_space_group_name_H-M 'C 1 2/c 1'
_cell_angle_alpha 90.00000
_cell_angle_beta 97.504(2)
_cell_angle_gamma 90.00000
_cell_formula_units_Z 4
_cell_length_a 19.018(3)
_cell_length_b 9.015(2)
_cell_length_c 12.256(2)
_cell_measurement_reflns_used 5169
_cell_measurement_temperature 153
_cell_measurement_theta_max 24.4
_cell_measurement_theta_min 3.2
_cell_volume 2083.3(7)
_computing_cell_refinement 'Siemens SAINT (Siemens, 1995)'
_computing_data_collection 'Siemens SMART (Siemens, 1995)'
_computing_data_reduction 'xtal ADDREF SORTRF'
_computing_molecular_graphics xtal
_computing_publication_material 'xtal BONDLA CIFIO'
_computing_structure_refinement 'xtal CRYLSQ'
_computing_structure_solution xtal
_diffrn_ambient_temperature 153
_diffrn_measurement_device_type
;
Bruker SMART CCD diffractometer
;
_diffrn_measurement_method '\w scans'
_diffrn_radiation_detector 'CCD area detector'
_diffrn_radiation_monochromator graphite
_diffrn_radiation_source 'sealed tube'
_diffrn_radiation_type 'Mo K\a'
_diffrn_radiation_wavelength .71073
_diffrn_reflns_av_R_equivalents .029
_diffrn_reflns_av_sigmaI/netI .026
_diffrn_reflns_limit_h_max 24
_diffrn_reflns_limit_h_min -25
_diffrn_reflns_limit_k_max 11
_diffrn_reflns_limit_k_min 0
_diffrn_reflns_limit_l_max 16
_diffrn_reflns_limit_l_min 0
_diffrn_reflns_number 9784
_diffrn_reflns_theta_max 28.85
_diffrn_reflns_theta_min 2.16
_diffrn_standards_decay_% 0
_exptl_absorpt_coefficient_mu 1.11
_exptl_absorpt_correction_T_max .862
_exptl_absorpt_correction_T_min .604
_exptl_absorpt_correction_type multi-scan
_exptl_absorpt_process_details
;
 SADABS; Sheldrick, 1996
;
_exptl_crystal_colour pink
_exptl_crystal_density_diffrn 1.572
_exptl_crystal_description plate
_exptl_crystal_F_000 1036
_exptl_crystal_size_max .45
_exptl_crystal_size_mid .4
_exptl_crystal_size_min .05
_refine_diff_density_max .505
_refine_diff_density_min -.649
_refine_ls_goodness_of_fit_all 1.298
_refine_ls_goodness_of_fit_ref 1.352
_refine_ls_hydrogen_treatment mixed
_refine_ls_matrix_type full
_refine_ls_number_constraints 0
_refine_ls_number_parameters 203
_refine_ls_number_reflns 2227
_refine_ls_number_restraints 0
_refine_ls_R_factor_all .038
_refine_ls_R_factor_gt .032
_refine_ls_shift/su_max .011
_refine_ls_shift/su_mean .001
_refine_ls_structure_factor_coef F
_refine_ls_weighting_scheme calc
_refine_ls_wR_factor_all .044
_refine_ls_wR_factor_ref .042
_reflns_d_resolution_high .737
_reflns_d_resolution_low 9.41
_reflns_Friedel_coverage 0
_reflns_limit_h_max 25
_reflns_limit_h_min 0
_reflns_limit_k_max 11
_reflns_limit_k_min 0
_reflns_limit_l_max 16
_reflns_limit_l_min -16
_reflns_number_gt 2227
_reflns_number_total 2559
_reflns_threshold_expression 'F    > 4.00 sig(F   )'
_cod_data_source_file b008452m.txt
_cod_data_source_block yk24
_cod_original_sg_symbol_Hall -c_2yc
_cod_original_sg_symbol_H-M C_1_2/c_1
_cod_original_formula_sum 'C13 H31 Cu1 N7 O9'
_cod_database_code 7010405

loop_
_symmetry_equiv_pos_as_xyz
+x,+y,+z
-x,+y,1/2-z
-x,-y,-z
+x,-y,1/2+z
1/2+x,1/2+y,+z
1/2-x,1/2+y,1/2-z
1/2-x,1/2-y,-z
1/2+x,1/2-y,1/2+z

loop_
_atom_site_label
_atom_site_fract_x
_atom_site_fract_y
_atom_site_fract_z
_atom_site_U_iso_or_equiv
_atom_site_adp_type
_atom_site_calc_flag
_atom_site_calc_attached_atom
_atom_site_occupancy
_atom_site_disorder_assembly
_atom_site_disorder_group
Cu .25000 .75000 .00000 .01966(16) Uani ? ? 1.00000 ? ?
C1 .08551(10) .7326(2) .08270(15) .0251(9) Uani ? ? 1.00000 ? ?
C11 .00466(12) .7131(3) .0640(2) .0346(11) Uani ? ? 1.00000 ? ?
N12 .10600(11) .7612(2) .20575(15) .0328(10) Uani ? ? .50000 ? ?
C12 .10600(11) .7612(2) .20575(15) .0328(10) Uani ? ? .50000 ? ?
O11 .1297(2) .6704(5) .2632(3) .055(2) Uani ? ? .50000 ? ?
O12 .0838(2) .8861(4) .2364(3) .052(2) Uani ? ? .50000 ? ?
C2 .10376(10) .8685(2) .01734(15) .0249(9) Uani ? ? 1.00000 ? ?
N3 .18025(8) .90753(16) .03293(13) .0213(7) Uani ? ? 1.00000 ? ?
C4 .19423(11) 1.0387(2) -.03425(15) .0245(9) Uani ? ? 1.00000 ? ?
C5 .27354(11) 1.0551(2) -.02865(16) .0263(9) Uani ? ? 1.00000 ? ?
N6 .30275(8) .91337(16) -.06556(13) .0214(7) Uani ? ? 1.00000 ? ?
C7 .38119(10) .9107(2) -.04777(16) .0254(9) Uani ? ? 1.00000 ? ?
N .16717(9) .7887(2) -.26214(12) .0258(8) Uani ? ? 1.00000 ? ?
O1 .17836(9) .69858(18) -.18510(12) .0373(8) Uani ? ? 1.00000 ? ?
O2 .21468(7) .88008(16) -.28016(11) .0308(7) Uani ? ? 1.00000 ? ?
O3 .10997(9) .7868(2) -.32349(15) .0493(10) Uani ? ? 1.00000 ? ?
O01 .00000 .5947(3) -.25000 .069(2) Uani ? ? 1.00000 ? ?
H3 .1886(12) .931(3) .103(2) .033(6) Uiso ? ? 1.00000 ? ?
H6 .2901(13) .911(3) -.134(2) .034(6) Uiso ? ? 1.00000 ? ?
H11a -.0098(12) .625(3) .102(2) .035(6) Uiso ? ? 1.00000 ? ?
H11b -.0104(16) .691(3) -.003(3) .055(8) Uiso ? ? 1.00000 ? ?
H11c -.0166(12) .800(3) .0829(18) .026(5) Uiso ? ? 1.00000 ? ?
H12a .15597 .77389 .22130 .05000 Uiso ? ? .50000 ? ?
H12b .09204 .67888 .24660 .05000 Uiso ? ? .50000 ? ?
H12c .08291 .84813 .22669 .05000 Uiso ? ? .50000 ? ?
H2a .0752(11) .950(2) .0399(16) .021(5) Uiso ? ? 1.00000 ? ?
H2b .0890(11) .845(2) -.0603(17) .022(5) Uiso ? ? 1.00000 ? ?
H4a .1740(10) 1.122(2) -.0033(16) .018(5) Uiso ? ? 1.00000 ? ?
H4b .1720(12) 1.022(2) -.110(2) .028(6) Uiso ? ? 1.00000 ? ?
H5a .2975(12) 1.069(2) .0486(18) .026(5) Uiso ? ? 1.00000 ? ?
H5b .2862(12) 1.133(3) -.0723(19) .036(6) Uiso ? ? 1.00000 ? ?
H7a .3940(12) .927(3) .029(2) .033(6) Uiso ? ? 1.00000 ? ?
H7b .3979(11) .989(2) -.0863(17) .025(5) Uiso ? ? 1.00000 ? ?
H01a .0288(17) .646(4) -.265(3) .072(11) Uiso ? ? 1.00000 ? ?

loop_
_atom_site_aniso_label
_atom_site_aniso_U_11
_atom_site_aniso_U_22
_atom_site_aniso_U_33
_atom_site_aniso_U_12
_atom_site_aniso_U_13
_atom_site_aniso_U_23
Cu .02181(17) .01527(16) .02155(17) -.00357(11) .00153(11) .00176(11)
C1 .0246(9) .0301(10) .0206(9) -.0062(7) .0033(7) -.0020(7)
C11 .0260(11) .0445(13) .0331(12) -.0056(9) .0029(8) -.0024(10)
N12 .0350(10) .0430(12) .0212(9) -.0112(8) .0069(7) -.0033(8)
C12 .0350(10) .0430(12) .0212(9) -.0112(8) .0069(7) -.0033(8)
O11 .051(2) .088(3) .0248(16) .029(2) .0042(14) .0076(17)
O12 .082(3) .042(2) .0327(17) -.0170(18) .0089(17) -.0090(15)
C2 .0248(9) .0263(9) .0229(9) .0007(7) .0002(7) .0010(7)
N3 .0255(8) .0187(7) .0194(7) -.0026(6) .0014(6) .0007(6)
C4 .0334(10) .0183(9) .0220(9) -.0001(7) .0038(8) .0013(7)
C5 .0374(11) .0162(8) .0256(9) -.0059(8) .0058(8) .0011(7)
N6 .0266(8) .0180(7) .0192(7) -.0055(6) .0015(6) .0004(6)
C7 .0270(10) .0240(9) .0244(9) -.0091(7) .0007(7) .0005(7)
N .0292(9) .0307(8) .0173(7) .0007(7) .0023(6) -.0039(6)
O1 .0474(9) .0333(8) .0282(8) -.0118(7) -.0069(6) .0079(6)
O2 .0329(8) .0363(8) .0224(7) -.0064(6) .0005(5) .0047(6)
O3 .0310(9) .0669(11) .0454(10) -.0089(8) -.0117(7) .0179(8)
O01 .057(2) .0419(16) .118(3) .00000 .043(2) .00000

loop_
_atom_type_symbol
_atom_type_description
_atom_type_oxidation_number
_atom_type_number_in_cell
_atom_type_scat_dispersion_real
_atom_type_scat_dispersion_imag
_atom_type_scat_source
C ? 0 52 .002 .002 'Int Tables Vol IV Tables 2.2B and 2.3.1'
H ? 0 124 0 0 'Int Tables Vol IV Tables 2.2B and 2.3.1'
Cu ? 0 4 .263 1.266 'Int Tables Vol IV Tables 2.2B and 2.3.1'
N ? 0 28 .004 .003 'Int Tables Vol IV Tables 2.2B and 2.3.1'
O ? 0 36 .008 .006 'Int Tables Vol IV Tables 2.2B and 2.3.1'

loop_
_diffrn_attenuator_code
_diffrn_attenuator_scale
? ?

loop_
_geom_angle_atom_site_label_1
_geom_angle_atom_site_label_2
_geom_angle_atom_site_label_3
_geom_angle_site_symmetry_1
_geom_angle_site_symmetry_2
_geom_angle_site_symmetry_3
_geom_angle
_geom_angle_publ_flag
N3 Cu N6 . . . 86.54(6) ?
N3 Cu O1 . . . 90.98(6) ?
N3 Cu N3 . . '7 565' 180.0000 ?
N3 Cu N6 . . '7 565' 93.46(6) ?
N3 Cu O1 . . '7 565' 89.02(6) ?
N6 Cu O1 . . . 90.82(6) ?
N6 Cu N3 . . '7 565' 93.46(7) ?
N6 Cu N6 . . '7 565' 180.0000 ?
N6 Cu O1 . . '7 565' 89.18(6) ?
O1 Cu N3 . . '7 565' 89.02(6) ?
O1 Cu N6 . . '7 565' 89.18(6) ?
O1 Cu O1 . . '7 565' 180.0000 ?
N3 Cu N6 '7 565' . '7 565' 86.54(6) ?
N3 Cu O1 '7 565' . '7 565' 90.98(6) ?
N6 Cu O1 '7 565' . '7 565' 90.82(6) ?
C11 C1 N12 . . . 106.72(18) ?
C11 C1 C12 . . . 106.72(18) ?
C11 C1 C2 . . . 107.78(16) ?
C11 C1 C7 . . '7 565' 107.80(16) ?
N12 C1 C12 . . . .00(18) ?
N12 C1 C2 . . . 109.63(15) ?
N12 C1 C7 . . '7 565' 110.97(15) ?
C12 C1 C2 . . . 109.63(15) ?
C12 C1 C7 . . '7 565' 110.97(15) ?
C2 C1 C7 . . '7 565' 113.64(17) ?
C1 C11 H11a . . . 111.2(13) ?
C1 C11 H11b . . . 112(2) ?
C1 C11 H11c . . . 109.1(14) ?
H11a C11 H11b . . . 101(2) ?
H11a C11 H11c . . . 114(2) ?
H11b C11 H11c . . . 109(2) ?
C1 N12 O11 . . . 121.3(3) ?
C1 N12 O12 . . . 112.8(2) ?
C1 N12 H12a . . . 109.69(18) ?
C1 N12 H12b . . . 109.55(17) ?
C1 N12 H12c . . . 109.77(17) ?
O11 N12 O12 . . . 125.0(3) ?
O11 N12 H12a . . . 70.0(2) ?
O11 N12 H12b . . . 39.3(2) ?
O11 N12 H12c . . . 126.0(3) ?
O12 N12 H12a . . . 101.2(2) ?
O12 N12 H12b . . . 114.0(3) ?
O12 N12 H12c . . . 8.19(19) ?
H12a N12 H12b . . . 109.15(19) ?
H12a N12 H12c . . . 109.38(19) ?
H12b N12 H12c . . . 109.3(2) ?
C1 C12 O11 . . . 121.3(3) ?
C1 C12 O12 . . . 112.8(2) ?
C1 C12 H12a . . . 109.69(18) ?
C1 C12 H12b . . . 109.55(17) ?
C1 C12 H12c . . . 109.77(17) ?
O11 C12 O12 . . . 125.0(3) ?
O11 C12 H12a . . . 70.0(2) ?
O11 C12 H12b . . . 39.3(2) ?
O11 C12 H12c . . . 126.0(3) ?
O12 C12 H12a . . . 101.2(2) ?
O12 C12 H12b . . . 114.0(3) ?
O12 C12 H12c . . . 8.19(19) ?
H12a C12 H12b . . . 109.15(19) ?
H12a C12 H12c . . . 109.38(19) ?
H12b C12 H12c . . . 109.3(2) ?
N12 O11 C12 . . . .00(13) ?
N12 O11 H12a . . . 47.9(2) ?
N12 O11 H12b . . . 56.6(3) ?
C12 O11 H12a . . . 47.9(2) ?
C12 O11 H12b . . . 56.6(3) ?
H12a O11 H12b . . . 104.4(4) ?
N12 O12 C12 . . . .00(12) ?
N12 O12 H12c . . . 22.0(5) ?
C12 O12 H12c . . . 22.0(5) ?
C1 C2 N3 . . . 114.09(15) ?
C1 C2 H2a . . . 106.3(13) ?
C1 C2 H2b . . . 106.3(13) ?
N3 C2 H2a . . . 111.0(12) ?
N3 C2 H2b . . . 109.2(13) ?
H2a C2 H2b . . . 109.8(17) ?
Cu N3 C2 . . . 117.77(11) ?
Cu N3 C4 . . . 106.23(12) ?
Cu N3 H3 . . . 108.9(15) ?
C2 N3 C4 . . . 111.14(14) ?
C2 N3 H3 . . . 103.4(16) ?
C4 N3 H3 . . . 109.2(16) ?
N3 C4 C5 . . . 107.64(15) ?
N3 C4 H4a . . . 107.4(13) ?
N3 C4 H4b . . . 108.5(13) ?
C5 C4 H4a . . . 111.1(12) ?
C5 C4 H4b . . . 111.4(14) ?
H4a C4 H4b . . . 110.6(17) ?
C4 C5 N6 . . . 108.26(15) ?
C4 C5 H5a . . . 112.5(13) ?
C4 C5 H5b . . . 112.3(14) ?
N6 C5 H5a . . . 104.6(13) ?
N6 C5 H5b . . . 109.6(15) ?
H5a C5 H5b . . . 109.3(19) ?
Cu N6 C5 . . . 106.40(12) ?
Cu N6 C7 . . . 118.41(11) ?
Cu N6 H6 . . . 106.8(17) ?
C5 N6 C7 . . . 112.27(14) ?
C5 N6 H6 . . . 104.7(16) ?
C7 N6 H6 . . . 107.3(17) ?
N6 C7 H7a . . . 105.5(14) ?
N6 C7 H7b . . . 108.5(13) ?
N6 C7 C1 . . '7 565' 114.86(15) ?
H7a C7 H7b . . . 109(2) ?
H7a C7 C1 . . '7 565' 110.3(14) ?
H7b C7 C1 . . '7 565' 108.8(14) ?
O1 N O2 . . . 120.24(15) ?
O1 N O3 . . . 120.13(18) ?
O2 N O3 . . . 119.60(17) ?
Cu O1 N . . . 125.44(12) ?
H01a O01 H01a . . '2 554' 105(4) ?
N12 H12a C12 . . . .00000 ?
N12 H12a O11 . . . 62.2(2) ?
C12 H12a O11 . . . 62.2(2) ?
N12 H12b C12 . . . .00000 ?
N12 H12b O11 . . . 84.1(4) ?
C12 H12b O11 . . . 84.1(4) ?
N12 H12c C12 . . . .00000 ?
N12 H12c O12 . . . 149.8(7) ?
C12 H12c O12 . . . 149.8(7) ?

loop_
_geom_bond_atom_site_label_1
_geom_bond_atom_site_label_2
_geom_bond_site_symmetry_1
_geom_bond_site_symmetry_2
_geom_bond_distance
_geom_bond_publ_flag
Cu N3 . . 2.0196(16) ?
Cu N6 . . 2.0079(16) ?
Cu O1 . . 2.5318(15) ?
Cu N3 . '7 565' 2.0196(16) ?
Cu N6 . '7 565' 2.0079(16) ?
Cu O1 . '7 565' 2.5318(15) ?
C1 C11 . . 1.535(3) ?
C1 N12 . . 1.529(3) ?
C1 C12 . . 1.529(3) ?
C1 C2 . . 1.528(3) ?
C1 C7 . '7 565' 1.524(3) ?
C11 H11a . . .98(2) ?
C11 H11b . . .85(3) ?
C11 H11c . . .92(2) ?
N12 O11 . . 1.134(4) ?
N12 O12 . . 1.276(4) ?
N12 H12a . . .951(2) ?
N12 H12b . . .952(2) ?
N12 H12c . . .950(2) ?
C12 O11 . . 1.134(4) ?
C12 O12 . . 1.276(4) ?
C12 H12a . . .951(2) ?
C12 H12b . . .952(2) ?
C12 H12c . . .950(2) ?
O11 H12a . . 1.205(4) ?
O11 H12b . . .722(4) ?
O12 H12c . . .362(3) ?
C2 N3 . . 1.485(2) ?
C2 H2a . . .97(2) ?
C2 H2b . . .98(2) ?
N3 C4 . . 1.485(2) ?
N3 H3 . . .88(2) ?
C4 C5 . . 1.508(3) ?
C4 H4a . . .95(2) ?
C4 H4b . . .98(2) ?
C5 N6 . . 1.487(2) ?
C5 H5a . . 1.00(2) ?
C5 H5b . . .93(2) ?
N6 C7 . . 1.479(3) ?
N6 H6 . . .84(2) ?
C7 H7a . . .95(2) ?
C7 H7b . . .93(2) ?
N O1 . . 1.243(2) ?
N O2 . . 1.263(2) ?
N O3 . . 1.239(2) ?
O01 H01a . . .76(3) ?
O01 H01a . '2 554' .76(3) ?

loop_
_geom_contact_atom_site_label_1
_geom_contact_atom_site_label_2
_geom_contact_distance
_geom_contact_site_symmetry_1
_geom_contact_site_symmetry_2
_geom_contact_publ_flag
Cu C1 3.415(2) . . ?
Cu C1 3.415(2) . '7 565' ?
Cu N12 3.959(2) . . ?
Cu N12 3.959(2) . '7 565' ?
Cu C12 3.959(2) . . ?
Cu C12 3.959(2) . '7 565' ?
Cu C2 3.013(2) . '7 565' ?
Cu C2 3.013(2) . . ?
Cu C4 2.821(2) . . ?
Cu C4 2.821(2) . '7 565' ?
Cu C5 2.816(2) . '7 565' ?
Cu C5 2.816(2) . . ?
Cu C7 3.008(2) . . ?
Cu C7 3.008(2) . '7 565' ?
Cu N 3.4063(15) . . ?
Cu N 3.4063(15) . '7 565' ?
Cu O2 3.6074(14) . '7 565' ?
Cu O2 3.6074(14) . . ?
Cu H3 2.45(2) . '7 565' ?
Cu H3 2.45(2) . . ?
Cu H6 2.39(3) . . ?
Cu H6 2.39(3) . '7 565' ?
Cu H12a 3.4449(4) . . ?
Cu H12a 3.4449(4) . '7 565' ?
Cu H2b 3.17(2) . '7 565' ?
Cu H2b 3.17(2) . . ?
Cu H4a 3.65(2) . '7 565' ?
Cu H4a 3.65(2) . . ?
Cu H4b 3.08(2) . '7 565' ?
Cu H4b 3.08(2) . . ?
Cu H5a 3.05(2) . '7 565' ?
Cu H5a 3.05(2) . . ?
Cu H5b 3.65(2) . '7 565' ?
Cu H5b 3.65(2) . . ?
Cu H7a 3.15(2) . . ?
Cu H7a 3.15(2) . '7 565' ?
C1 O11 2.330(4) . . ?
C1 O12 2.341(4) . . ?
C1 N3 2.528(3) . . ?
C1 N6 2.532(3) . '7 565' ?
C1 H3 2.64(2) . . ?
C1 H6 2.70(2) . '7 565' ?
C1 H11a 2.10(2) . . ?
C1 H11b 2.01(3) . . ?
C1 H11c 2.03(2) . . ?
C1 H12a 2.0554(18) . . ?
C1 H12b 2.054(2) . . ?
C1 H12c 2.055(2) . . ?
C1 H2a 2.03(2) . . ?
C1 H2b 2.03(2) . . ?
C1 H7a 2.06(2) . '7 565' ?
C1 H7b 2.03(2) . '7 565' ?
C11 N12 2.459(3) . . ?
C11 C12 2.459(3) . . ?
C11 O12 2.887(4) . . ?
C11 C2 2.475(3) . . ?
C11 C7 2.472(3) . '7 565' ?
C11 H12b 2.625(2) . . ?
C11 H12c 2.626(2) . . ?
C11 H2a 2.56(2) . . ?
C11 H2b 2.64(2) . . ?
C11 H7a 2.68(2) . '7 565' ?
C11 H7b 2.59(2) . '7 565' ?
N12 N12 4.310(3) . 2 ?
N12 C2 2.499(3) . . ?
N12 N3 3.000(3) . . ?
N12 N6 3.036(3) . '7 565' ?
N12 C7 2.516(3) . '7 565' ?
N12 N 4.302(3) . '7 565' ?
N12 N 4.225(3) . '4 575' ?
N12 O2 3.643(3) . '7 565' ?
N12 H3 2.63(2) . . ?
N12 H6 2.75(2) . '7 565' ?
N12 H11a 2.69(2) . . ?
N12 H11b 3.21(3) . . ?
N12 H11c 2.63(2) . . ?
N12 H11c 3.30(2) . 2 ?
N12 H2a 2.66(2) . . ?
N12 H2b 3.32(2) . . ?
N12 H4b 3.12(2) . '4 575' ?
N12 H7a 3.34(2) . '7 565' ?
N12 H7b 2.69(2) . '7 565' ?
C12 C2 2.499(3) . . ?
C12 N3 3.000(3) . . ?
C12 N6 3.036(3) . '7 565' ?
C12 C7 2.516(3) . '7 565' ?
C12 H3 2.63(2) . . ?
C12 H11a 2.69(2) . . ?
C12 H11c 2.63(2) . . ?
C12 H2a 2.66(2) . . ?
C12 H7b 2.69(2) . '7 565' ?
O11 O12 2.139(6) . . ?
O11 N6 2.984(4) . '7 565' ?
O11 C7 2.721(4) . '7 565' ?
O11 O2 2.975(4) . '7 565' ?
O11 H6 2.45(3) . '7 565' ?
O11 H12c 1.859(4) . . ?
O11 H5a 2.69(2) . '6 545' ?
O11 H7b 2.60(2) . '7 565' ?
O12 C2 2.765(4) . . ?
O12 N3 3.289(4) . . ?
O12 N 3.332(4) . '4 575' ?
O12 H11c 2.62(2) . . ?
O12 H12a 1.734(4) . . ?
O12 H12b 1.877(4) . . ?
O12 H2a 2.46(2) . . ?
O12 H4b 2.49(2) . '4 575' ?
C2 C4 2.449(3) . . ?
C2 N6 3.114(2) . '7 565' ?
C2 C7 2.555(3) . '7 565' ?
C2 H3 1.89(2) . . ?
C2 H11b 2.68(3) . . ?
C2 H11c 2.60(2) . . ?
C2 H12c 2.653(2) . . ?
C2 H4a 2.68(2) . . ?
C2 H4b 2.56(2) . . ?
N3 N3 4.039(2) . '7 565' ?
N3 C5 2.416(3) . . ?
N3 N6 2.761(2) . . ?
N3 N6 2.933(2) . '7 565' ?
N3 C7 3.112(2) . '7 565' ?
N3 N 3.746(2) . '4 575' ?
N3 N 4.161(2) . '7 565' ?
N3 N 3.749(2) . . ?
N3 O1 3.211(2) . '7 565' ?
N3 O1 3.266(2) . . ?
N3 O2 2.992(2) . '4 575' ?
N3 O3 3.618(3) . '4 575' ?
N3 H6 3.15(2) . '7 565' ?
N3 H6 3.11(3) . . ?
N3 H12a 2.6969(16) . . ?
N3 H12c 3.2406(17) . . ?
N3 H2a 2.05(2) . . ?
N3 H2b 2.03(2) . . ?
N3 H4a 1.99(2) . . ?
N3 H4b 2.02(2) . . ?
N3 H5a 2.65(2) . . ?
N3 H5b 3.24(2) . . ?
N3 H7a 3.37(2) . '7 565' ?
C4 N6 2.427(3) . . ?
C4 N 3.574(2) . . ?
C4 H3 1.96(2) . . ?
C4 H6 2.59(3) . . ?
C4 H2a 2.67(2) . . ?
C4 H2b 2.64(2) . . ?
C4 H5a 2.11(2) . . ?
C4 H5b 2.05(2) . . ?
C5 C7 2.463(3) . . ?
C5 N 3.611(3) . '6 554' ?
C5 H3 2.67(3) . . ?
C5 H6 1.88(3) . . ?
C5 H4a 2.05(2) . . ?
C5 H4b 2.07(2) . . ?
C5 H7a 2.58(2) . . ?
C5 H7b 2.62(2) . . ?
N6 N6 4.016(2) . '7 565' ?
N6 N 3.478(2) . . ?
N6 N 4.379(2) . '7 565' ?
N6 N 4.068(2) . '6 554' ?
N6 O1 3.254(2) . . ?
N6 O1 3.209(2) . '7 565' ?
N6 O2 2.943(2) . . ?
N6 H3 3.19(3) . . ?
N6 H3 3.14(2) . '7 565' ?
N6 H12a 2.7388(16) . '7 565' ?
N6 H12b 3.2829(17) . '7 565' ?
N6 H2b 3.35(2) . '7 565' ?
N6 H4a 3.26(2) . . ?
N6 H4b 2.66(2) . . ?
N6 H5a 1.99(2) . . ?
N6 H5b 2.00(2) . . ?
N6 H7a 1.96(2) . . ?
N6 H7b 1.98(2) . . ?
C7 H6 1.91(2) . . ?
C7 H11a 2.64(2) . '7 565' ?
C7 H11b 2.62(3) . '7 565' ?
C7 H12b 2.678(2) . '7 565' ?
C7 H2b 2.68(2) . '7 565' ?
C7 H5a 2.54(2) . . ?
C7 H5b 2.69(2) . . ?
N O01 3.649(2) . . ?
N H3 3.08(2) . '4 574' ?
N H6 2.86(2) . . ?
N H12a 3.3826(17) . '7 565' ?
N H2b 3.09(2) . . ?
N H4a 3.08(2) . '4 574' ?
N H4b 2.81(2) . . ?
N H5b 2.71(2) . '6 544' ?
N H01a 2.93(3) . . ?
O1 O2 2.173(2) . . ?
O1 O3 2.151(2) . . ?
O2 O3 2.163(2) . . ?
O2 H3 2.24(2) . '4 574' ?
O2 H6 2.16(2) . . ?
O2 H4b 2.67(2) . . ?
O3 O01 2.946(3) . . ?
O3 H01a 2.19(3) . . ?
O01 H11a 2.68(2) . '4 564' ?
O01 H11a 2.68(2) . '3 565' ?
H3 H12a 2.17(2) . . ?
H3 H2a 2.20(3) . . ?
H3 H4a 2.16(3) . . ?
H6 H12a 2.30(2) . '7 565' ?
H6 H5b 2.14(3) . . ?
H6 H7b 2.17(3) . . ?
H11a H11b 1.41(4) . . ?
H11a H11c 1.60(3) . . ?
H11a H7b 2.39(3) . '7 565' ?
H11b H11c 1.45(4) . . ?
H11c H2a 2.32(3) . . ?
H12a H12b 1.55128(19) . . ?
H12a H12c 1.5514(2) . . ?
H12b H12c 1.5513(3) . . ?
H2a H2b 1.60(3) . . ?
H2b H4b 2.38(3) . . ?
H4a H4b 1.58(3) . . ?
H4a H5b 2.40(3) . . ?
H4b H5b 2.38(3) . . ?
H5a H5b 1.58(3) . . ?
H5a H7a 2.28(3) . . ?
H7a H7b 1.53(3) . . ?
H01a H01a 1.20(5) . '2 554' ?

loop_
_geom_hbond_atom_site_label_D
_geom_hbond_atom_site_label_H
_geom_hbond_atom_site_label_A
_geom_hbond_site_symmetry_D
_geom_hbond_site_symmetry_H
_geom_hbond_site_symmetry_A
_geom_hbond_distance_DH
_geom_hbond_distance_HA
_geom_hbond_distance_DA
_geom_hbond_angle_DHA
_geom_hbond_publ_flag
? ? ? ? ? ? ? ? ? ? ?

loop_
_geom_torsion_atom_site_label_1
_geom_torsion_atom_site_label_2
_geom_torsion_atom_site_label_3
_geom_torsion_atom_site_label_4
_geom_torsion_site_symmetry_1
_geom_torsion_site_symmetry_2
_geom_torsion_site_symmetry_3
_geom_torsion_site_symmetry_4
_geom_torsion
_geom_torsion_publ_flag
? ? ? ? ? ? ? ? ? ?
